data_4339400
loop_
_publ_author_name
'Kuratsu, Masato'
'Suzuki, Shuichi'
'Kozaki, Masatoshi'
'Shiomi, Daisuke'
'Sato, Kazunobu'
'Takui, Takeji'
'Okada, Keiji'

_publ_section_title
;
 Magnetic interaction of tri- and di-oxytriphenylamine radical cation
 FeCl4 salts.
;
_journal_issue 24
_journal_name_full 'Inorganic chemistry'
_journal_page_first 10153
_journal_page_last 10157
_journal_paper_doi 10.1021/ic7012649
_journal_volume 46
_journal_year 2007
_chemical_formula_moiety 'C18 H9 Cl4 Ga N O3 '
_chemical_formula_sum 'C18 H9 Cl4 Ga N O3'
_chemical_formula_weight 498.81
_space_group_IT_number 15
_symmetry_cell_setting monoclinic
_symmetry_Int_Tables_number 15
_symmetry_space_group_name_Hall '-C 2yc'
_symmetry_space_group_name_H-M 'C 1 2/c 1'
_cell_angle_alpha 90.0000
_cell_angle_beta 135.614(5)
_cell_angle_gamma 90.0000
_cell_formula_units_Z 8
_cell_length_a 22.738(6)
_cell_length_b 12.651(2)
_cell_length_c 17.862(5)
_cell_measurement_reflns_used 7208
_cell_measurement_temperature 113.1
_cell_measurement_theta_max 27.5
_cell_measurement_theta_min 4.1
_cell_volume 3594.1(15)
_computing_cell_refinement CrystalClear
_computing_data_collection CrystalClear
_computing_data_reduction CrystalStructure
_computing_publication_material 'CrystalStructure 3.8'
_computing_structure_refinement CRYSTALS
_computing_structure_solution SIR92
_diffrn_detector_area_resol_mean 7.31
_diffrn_measured_fraction_theta_full 0.975
_diffrn_measured_fraction_theta_max 0.975
_diffrn_measurement_device_type 'Rigaku Mercury'
_diffrn_measurement_method \w
_diffrn_radiation_type 'Mo K\a'
_diffrn_radiation_wavelength 0.71070
_diffrn_reflns_av_R_equivalents 0.046
_diffrn_reflns_limit_h_max 24
_diffrn_reflns_limit_h_min -29
_diffrn_reflns_limit_k_max 16
_diffrn_reflns_limit_k_min -16
_diffrn_reflns_limit_l_max 22
_diffrn_reflns_limit_l_min -20
_diffrn_reflns_number 16869
_diffrn_reflns_theta_full 27.48
_diffrn_reflns_theta_max 27.48
_exptl_absorpt_coefficient_mu 2.145
_exptl_absorpt_correction_T_max 0.773
_exptl_absorpt_correction_T_min 0.683
_exptl_absorpt_correction_type numerical
_exptl_absorpt_process_details
;
    Higashi, T. (1999). Program for Absorption Correction.
    Rigaku Corporation, Tokyo, Japan.
;
_exptl_crystal_colour deepgreen
_exptl_crystal_density_diffrn 1.844
_exptl_crystal_density_method 'not measured'
_exptl_crystal_description block
_exptl_crystal_F_000 1976.00
_exptl_crystal_size_max 0.30
_exptl_crystal_size_mid 0.15
_exptl_crystal_size_min 0.12
_refine_diff_density_max 0.42
_refine_diff_density_min -0.40
_refine_ls_extinction_method none
_refine_ls_goodness_of_fit_ref 0.991
_refine_ls_hydrogen_treatment refall
_refine_ls_number_parameters 253
_refine_ls_number_reflns 3430
_refine_ls_R_factor_gt 0.0310
_refine_ls_shift/su_max 0.0000
_refine_ls_structure_factor_coef F
_refine_ls_weighting_details 'w = 1/[0.0002Fo^2^ + 1.0000\s(Fo^2^) + 0.5000]'
_refine_ls_weighting_scheme calc
_refine_ls_wR_factor_ref 0.0361
_reflns_number_gt 3410
_reflns_number_total 4037
_reflns_threshold_expression F^2^>2.0\s(F^2^)
_cod_data_source_file ic7012649-file010.cif
_cod_data_source_block '__TOTGaCl4-1'
_cod_original_cell_volume 3594.1(14)
_cod_original_formula_sum 'C18 H9 Cl4 Ga N O3 '
_cod_database_code 4339400

loop_
_symmetry_equiv_pos_site_id
_symmetry_equiv_pos_as_xyz
1 +X,+Y,+Z
2 -X,+Y,1/2-Z
3 -X,-Y,-Z
4 +X,-Y,1/2+Z
5 1/2+X,1/2+Y,+Z
6 1/2-X,1/2+Y,1/2-Z
7 1/2-X,1/2-Y,-Z
8 1/2+X,1/2-Y,1/2+Z

loop_
_atom_site_label
_atom_site_type_symbol
_atom_site_fract_x
_atom_site_fract_y
_atom_site_fract_z
_atom_site_U_iso_or_equiv
_atom_site_adp_type
_atom_site_occupancy
_atom_site_symmetry_multiplicity
_atom_site_calc_flag
_atom_site_refinement_flags
Ga(1) Ga 0.69067(2) 1.01446(2) -0.21417(2) 0.01548(6) Uani 1.00 1 d .
Cl(1) Cl 0.60567(4) 1.01120(5) -0.38638(5) 0.02424(15) Uani 1.00 1 d .
Cl(2) Cl 0.79032(4) 1.12890(5) -0.14396(5) 0.02353(15) Uani 1.00 1 d .
Cl(3) Cl 0.74776(4) 0.85956(5) -0.14671(6) 0.02403(15) Uani 1.00 1 d .
Cl(4) Cl 0.62016(4) 1.05774(5) -0.17880(5) 0.02230(15) Uani 1.00 1 d .
O(1) O 1.05161(11) 0.91059(13) 0.13031(14) 0.0187(4) Uani 1.00 1 d .
O(2) O 0.90399(11) 1.20014(13) 0.11359(14) 0.0187(4) Uani 1.00 1 d .
O(3) O 0.83195(11) 0.83956(13) 0.11037(14) 0.0185(4) Uani 1.00 1 d .
N(1) N 0.92997(13) 0.98351(15) 0.11964(16) 0.0142(4) Uani 1.00 1 d .
C(1) C 0.97765(14) 1.05462(19) 0.12243(18) 0.0146(5) Uani 1.00 1 d .
C(2) C 1.03803(15) 1.01777(19) 0.12728(19) 0.0167(5) Uani 1.00 1 d .
C(3) C 1.08499(15) 1.0882(2) 0.1289(2) 0.0196(6) Uani 1.00 1 d .
C(4) C 1.07051(16) 1.1957(2) 0.1251(2) 0.0215(6) Uani 1.00 1 d .
C(5) C 1.01005(16) 1.23432(19) 0.1194(2) 0.0199(6) Uani 1.00 1 d .
C(6) C 0.96367(15) 1.16344(19) 0.11856(19) 0.0161(5) Uani 1.00 1 d .
C(7) C 0.86918(15) 1.01930(19) 0.11314(19) 0.0146(5) Uani 1.00 1 d .
C(8) C 0.85736(15) 1.12833(19) 0.11146(19) 0.0157(5) Uani 1.00 1 d .
C(9) C 0.79771(16) 1.1644(2) 0.1072(2) 0.0209(6) Uani 1.00 1 d .
C(10) C 0.75133(16) 1.0910(2) 0.1055(2) 0.0215(6) Uani 1.00 1 d .
C(11) C 0.76191(16) 0.9823(2) 0.1067(2) 0.0194(6) Uani 1.00 1 d .
C(12) C 0.82089(15) 0.94659(19) 0.10978(19) 0.0161(5) Uani 1.00 1 d .
C(13) C 0.94153(15) 0.87627(18) 0.12048(19) 0.0144(5) Uani 1.00 1 d .
C(14) C 0.89182(15) 0.80501(19) 0.11508(19) 0.0169(5) Uani 1.00 1 d .
C(15) C 0.90175(16) 0.69777(19) 0.1129(2) 0.0193(5) Uani 1.00 1 d .
C(16) C 0.96229(17) 0.6633(2) 0.1171(2) 0.0215(6) Uani 1.00 1 d .
C(17) C 1.01290(17) 0.7333(2) 0.1231(2) 0.0210(6) Uani 1.00 1 d .
C(18) C 1.00248(15) 0.84043(19) 0.12497(19) 0.0160(5) Uani 1.00 1 d .
H(1) H 1.1266 1.0639 0.1327 0.023 Uiso 1.00 1 c R
H(2) H 1.1029 1.2446 0.1264 0.026 Uiso 1.00 1 c R
H(3) H 1.0007 1.3081 0.1158 0.022 Uiso 1.00 1 c R
H(4) H 0.7887 1.2380 0.1056 0.023 Uiso 1.00 1 c R
H(5) H 0.7107 1.1160 0.1033 0.026 Uiso 1.00 1 c R
H(6) H 0.7292 0.9339 0.1053 0.024 Uiso 1.00 1 c R
H(7) H 0.8679 0.6486 0.1088 0.021 Uiso 1.00 1 c R
H(8) H 0.9694 0.5895 0.1159 0.024 Uiso 1.00 1 c R
H(9) H 1.0536 0.7082 0.1255 0.025 Uiso 1.00 1 c R

loop_
_atom_site_aniso_label
_atom_site_aniso_U_11
_atom_site_aniso_U_22
_atom_site_aniso_U_33
_atom_site_aniso_U_12
_atom_site_aniso_U_13
_atom_site_aniso_U_23
Ga(1) 0.01394(14) 0.01578(14) 0.01435(14) -0.00001(10) 0.00930(12) 0.00088(10)
Cl(1) 0.0196(3) 0.0321(3) 0.0151(3) -0.0003(2) 0.0103(2) 0.0005(2)
Cl(2) 0.0193(3) 0.0216(3) 0.0286(3) -0.0056(2) 0.0167(2) -0.0057(2)
Cl(3) 0.0234(3) 0.0191(3) 0.0287(3) 0.0047(2) 0.0183(2) 0.0070(2)
Cl(4) 0.0272(3) 0.0198(2) 0.0290(3) 0.0009(2) 0.0232(3) 0.0012(2)
O(1) 0.0194(8) 0.0184(8) 0.0208(9) 0.0006(7) 0.0152(8) -0.0010(7)
O(2) 0.0224(8) 0.0128(8) 0.0225(9) 0.0005(7) 0.0166(8) 0.0002(6)
O(3) 0.0202(8) 0.0144(8) 0.0237(9) -0.0019(7) 0.0167(8) -0.0003(7)
N(1) 0.0153(9) 0.0121(9) 0.0147(9) 0.0006(7) 0.0105(8) 0.0006(7)
C(1) 0.0133(10) 0.0163(11) 0.0104(11) -0.0023(9) 0.0071(9) -0.0010(8)
C(2) 0.0162(11) 0.0185(11) 0.0123(11) -0.0001(9) 0.0092(10) 0.0002(9)
C(3) 0.0153(11) 0.0276(13) 0.0152(12) -0.0031(10) 0.0107(10) -0.0014(10)
C(4) 0.0219(12) 0.0256(13) 0.0174(12) -0.0090(10) 0.0142(11) -0.0019(10)
C(5) 0.0228(12) 0.0153(11) 0.0156(12) -0.0043(10) 0.0116(11) -0.0007(9)
C(6) 0.0168(11) 0.0156(11) 0.0105(11) -0.0003(9) 0.0080(10) -0.0006(8)
C(7) 0.0144(11) 0.0155(11) 0.0115(11) 0.0027(9) 0.0084(9) 0.0015(8)
C(8) 0.0162(11) 0.0165(11) 0.0121(11) -0.0008(9) 0.0093(10) -0.0010(8)
C(9) 0.0208(12) 0.0204(12) 0.0169(12) 0.0062(10) 0.0119(11) 0.0014(10)
C(10) 0.0176(12) 0.0282(13) 0.0183(13) 0.0045(10) 0.0127(11) 0.0009(10)
C(11) 0.0164(11) 0.0253(12) 0.0171(12) -0.0027(10) 0.0122(10) -0.0014(10)
C(12) 0.0155(11) 0.0170(11) 0.0116(11) -0.0009(9) 0.0082(10) -0.0008(9)
C(13) 0.0169(11) 0.0127(10) 0.0111(11) 0.0003(9) 0.0091(10) -0.0005(8)
C(14) 0.0185(12) 0.0164(11) 0.0119(11) 0.0004(9) 0.0095(10) 0.0006(9)
C(15) 0.0233(12) 0.0132(11) 0.0147(12) -0.0027(9) 0.0113(11) -0.0011(9)
C(16) 0.0302(14) 0.0138(11) 0.0162(12) 0.0034(10) 0.0151(11) -0.0001(9)
C(17) 0.0237(13) 0.0217(13) 0.0174(12) 0.0060(10) 0.0146(11) 0.0014(10)
C(18) 0.0167(11) 0.0173(11) 0.0125(11) 0.0003(9) 0.0099(10) 0.0001(9)

loop_
_atom_type_symbol
_atom_type_description
_atom_type_scat_dispersion_real
_atom_type_scat_dispersion_imag
_atom_type_scat_source
C C 0.003 0.002
;
International Tables for Crystallography
(1992, Vol. C, Tables 4.2.6.8 and 6.1.1.4)
;
H H 0.000 0.000
;
International Tables for Crystallography
(1992, Vol. C, Table 6.1.1.4)
;
Cl Cl 0.148 0.159
;
International Tables for Crystallography
(1992, Vol. C, Tables 4.2.6.8 and 6.1.1.4)
;
Ga Ga 0.231 1.608
;
International Tables for Crystallography
(1992, Vol. C, Tables 4.2.6.8 and 6.1.1.4)
;
N N 0.006 0.003
;
International Tables for Crystallography
(1992, Vol. C, Tables 4.2.6.8 and 6.1.1.4)
;
O O 0.011 0.006
;
International Tables for Crystallography
(1992, Vol. C, Tables 4.2.6.8 and 6.1.1.4)
;

loop_
_geom_angle_atom_site_label_1
_geom_angle_atom_site_label_2
_geom_angle_atom_site_label_3
_geom_angle
_geom_angle_publ_flag
Cl(1) Ga(1) Cl(2) 109.60(3) yes
Cl(1) Ga(1) Cl(3) 110.02(3) yes
Cl(1) Ga(1) Cl(4) 108.82(3) yes
Cl(2) Ga(1) Cl(3) 108.43(2) yes
Cl(2) Ga(1) Cl(4) 110.21(3) yes
Cl(3) Ga(1) Cl(4) 109.75(4) yes
C(2) O(1) C(18) 118.8(2) yes
C(6) O(2) C(8) 118.9(2) yes
C(12) O(3) C(14) 118.8(2) yes
C(1) N(1) C(7) 120.2(2) yes
C(1) N(1) C(13) 120.1(3) yes
C(7) N(1) C(13) 119.7(2) yes
N(1) C(1) C(2) 119.8(2) yes
N(1) C(1) C(6) 119.5(3) yes
C(2) C(1) C(6) 120.7(3) yes
O(1) C(2) C(1) 120.9(3) yes
O(1) C(2) C(3) 119.1(3) yes
C(1) C(2) C(3) 120.0(2) yes
C(2) C(3) C(4) 118.7(3) yes
C(3) C(4) C(5) 122.3(3) yes
C(4) C(5) C(6) 118.8(2) yes
O(2) C(6) C(1) 120.8(3) yes
O(2) C(6) C(5) 119.6(2) yes
C(1) C(6) C(5) 119.6(3) yes
N(1) C(7) C(8) 119.4(3) yes
N(1) C(7) C(12) 119.7(2) yes
C(8) C(7) C(12) 120.9(3) yes
O(2) C(8) C(7) 121.1(3) yes
O(2) C(8) C(9) 119.4(2) yes
C(7) C(8) C(9) 119.5(3) yes
C(8) C(9) C(10) 118.8(2) yes
C(9) C(10) C(11) 122.7(3) yes
C(10) C(11) C(12) 118.4(3) yes
O(3) C(12) C(7) 120.8(3) yes
O(3) C(12) C(11) 119.4(3) yes
C(7) C(12) C(11) 119.8(2) yes
N(1) C(13) C(14) 119.8(3) yes
N(1) C(13) C(18) 119.4(3) yes
C(14) C(13) C(18) 120.9(2) yes
O(3) C(14) C(13) 121.2(2) yes
O(3) C(14) C(15) 119.1(3) yes
C(13) C(14) C(15) 119.8(3) yes
C(14) C(15) C(16) 118.8(3) yes
C(15) C(16) C(17) 122.3(2) yes
C(16) C(17) C(18) 118.7(3) yes
O(1) C(18) C(13) 121.0(2) yes
O(1) C(18) C(17) 119.3(3) yes
C(13) C(18) C(17) 119.7(3) yes
C(2) C(3) H(1) 120.7 no
C(4) C(3) H(1) 120.7 no
C(3) C(4) H(2) 118.9 no
C(5) C(4) H(2) 118.8 no
C(4) C(5) H(3) 120.8 no
C(6) C(5) H(3) 120.4 no
C(8) C(9) H(4) 120.5 no
C(10) C(9) H(4) 120.7 no
C(9) C(10) H(5) 118.7 no
C(11) C(10) H(5) 118.7 no
C(10) C(11) H(6) 120.9 no
C(12) C(11) H(6) 120.7 no
C(14) C(15) H(7) 120.4 no
C(16) C(15) H(7) 120.9 no
C(15) C(16) H(8) 118.9 no
C(17) C(16) H(8) 118.8 no
C(16) C(17) H(9) 121.0 no
C(18) C(17) H(9) 120.4 no

loop_
_geom_bond_atom_site_label_1
_geom_bond_atom_site_label_2
_geom_bond_distance
_geom_bond_publ_flag
Ga(1) Cl(1) 2.1683(7) yes
Ga(1) Cl(2) 2.1775(8) yes
Ga(1) Cl(3) 2.1776(6) yes
Ga(1) Cl(4) 2.1719(12) yes
O(1) C(2) 1.383(3) yes
O(1) C(18) 1.376(4) yes
O(2) C(6) 1.376(4) yes
O(2) C(8) 1.376(4) yes
O(3) C(12) 1.376(3) yes
O(3) C(14) 1.374(4) yes
N(1) C(1) 1.382(4) yes
N(1) C(7) 1.378(5) yes
N(1) C(13) 1.380(3) yes
C(1) C(2) 1.393(5) yes
C(1) C(6) 1.403(3) yes
C(2) C(3) 1.375(5) yes
C(3) C(4) 1.389(3) yes
C(4) C(5) 1.392(5) yes
C(5) C(6) 1.377(5) yes
C(7) C(8) 1.402(3) yes
C(7) C(12) 1.400(4) yes
C(8) C(9) 1.381(5) yes
C(9) C(10) 1.388(5) yes
C(10) C(11) 1.394(3) yes
C(11) C(12) 1.379(5) yes
C(13) C(14) 1.394(4) yes
C(13) C(18) 1.405(5) yes
C(14) C(15) 1.381(3) yes
C(15) C(16) 1.395(6) yes
C(16) C(17) 1.394(5) yes
C(17) C(18) 1.380(3) yes
C(3) H(1) 0.950 no
C(4) H(2) 0.950 no
C(5) H(3) 0.950 no
C(9) H(4) 0.950 no
C(10) H(5) 0.950 no
C(11) H(6) 0.950 no
C(15) H(7) 0.950 no
C(16) H(8) 0.950 no
C(17) H(9) 0.950 no

loop_
_geom_contact_atom_site_label_1
_geom_contact_atom_site_label_2
_geom_contact_distance
_geom_contact_site_symmetry_2
Cl(1) Cl(1) 3.4306(7) 3_674
Cl(2) O(1) 3.460(3) 3_775
Cl(2) O(2) 3.415(2) .
Cl(2) C(1) 3.5635(19) .
Cl(2) C(6) 3.361(2) .
Cl(3) O(3) 3.500(2) .
Cl(3) O(3) 3.425(2) 7_665
Cl(3) C(13) 3.4899(19) .
Cl(3) C(14) 3.343(2) .
Cl(4) O(2) 3.458(2) 7_675
Cl(4) C(15) 3.595(3) 7_665
O(1) Cl(2) 3.460(3) 3_775
O(1) O(3) 3.427(2) 2_755
O(1) C(2) 3.569(4) 3_775
O(1) C(3) 3.245(3) 3_775
O(1) C(4) 3.496(3) 3_775
O(1) C(11) 3.521(2) 2_755
O(1) C(12) 3.306(3) 2_755
O(2) Cl(2) 3.415(2) .
O(2) Cl(4) 3.458(2) 7_675
O(2) O(2) 3.5213(19) 2_755
O(2) C(6) 3.403(3) 2_755
O(3) Cl(3) 3.500(2) .
O(3) Cl(3) 3.425(2) 7_665
O(3) O(1) 3.427(2) 2_755
O(3) C(17) 3.593(3) 2_755
O(3) C(18) 3.329(2) 2_755
N(1) N(1) 3.261(2) 2_755
N(1) C(1) 3.552(4) 2_755
N(1) C(7) 3.562(2) 2_755
N(1) C(13) 3.541(3) 2_755
C(1) Cl(2) 3.5635(19) .
C(1) N(1) 3.552(4) 2_755
C(1) C(7) 3.336(3) 2_755
C(1) C(8) 3.471(2) 2_755
C(2) O(1) 3.569(4) 3_775
C(2) C(2) 3.554(4) 3_775
C(2) C(3) 3.502(3) 3_775
C(2) C(7) 3.459(4) 2_755
C(2) C(11) 3.546(2) 2_755
C(2) C(12) 3.410(3) 2_755
C(3) O(1) 3.245(3) 3_775
C(3) C(2) 3.502(3) 3_775
C(3) C(9) 3.506(4) 2_755
C(3) C(10) 3.336(3) 2_755
C(3) C(11) 3.566(3) 2_755
C(3) C(18) 3.527(4) 3_775
C(4) O(1) 3.496(3) 3_775
C(4) C(9) 3.394(4) 2_755
C(4) C(17) 3.469(5) 3_775
C(4) C(18) 3.509(5) 3_775
C(6) Cl(2) 3.361(2) .
C(6) O(2) 3.403(3) 2_755
C(6) C(8) 3.459(2) 2_755
C(7) N(1) 3.562(2) 2_755
C(7) C(1) 3.336(3) 2_755
C(7) C(2) 3.459(4) 2_755
C(8) C(1) 3.471(2) 2_755
C(8) C(6) 3.459(2) 2_755
C(9) C(3) 3.506(4) 2_755
C(9) C(4) 3.394(4) 2_755
C(9) C(9) 3.492(4) 7_675
C(10) C(3) 3.336(3) 2_755
C(11) O(1) 3.521(2) 2_755
C(11) C(2) 3.546(2) 2_755
C(11) C(3) 3.566(3) 2_755
C(12) O(1) 3.306(3) 2_755
C(12) C(2) 3.410(3) 2_755
C(13) Cl(3) 3.4899(19) .
C(13) N(1) 3.541(3) 2_755
C(13) C(13) 3.301(4) 2_755
C(13) C(14) 3.450(2) 2_755
C(14) Cl(3) 3.343(2) .
C(14) C(13) 3.450(2) 2_755
C(14) C(17) 3.592(4) 2_755
C(14) C(18) 3.404(4) 2_755
C(15) Cl(4) 3.595(3) 7_665
C(15) C(15) 3.560(2) 2_755
C(15) C(16) 3.421(3) 2_755
C(16) C(15) 3.421(3) 2_755
C(17) O(3) 3.593(3) 2_755
C(17) C(4) 3.469(5) 3_775
C(17) C(14) 3.592(4) 2_755
C(18) O(3) 3.329(2) 2_755
C(18) C(3) 3.527(4) 3_775
C(18) C(4) 3.509(5) 3_775
C(18) C(14) 3.404(4) 2_755
Ga(1) H(1) 3.424 3_775
Ga(1) H(4) 3.533 7_675
Cl(1) H(2) 3.102 8_474
Cl(1) H(3) 3.325 8_474
Cl(1) H(5) 2.993 4_574
Cl(1) H(6) 2.998 4_574
Cl(1) H(8) 3.271 6_654
Cl(1) H(8) 3.377 8_464
Cl(1) H(9) 3.084 8_464
Cl(2) H(1) 3.002 3_775
Cl(2) H(2) 3.544 8_474
Cl(2) H(4) 2.879 7_675
Cl(2) H(5) 3.312 7_675
Cl(3) H(1) 2.853 3_775
Cl(3) H(2) 3.411 3_775
Cl(3) H(7) 3.152 7_665
Cl(3) H(9) 3.332 8_464
Cl(4) H(3) 3.078 8_474
Cl(4) H(4) 2.968 7_675
Cl(4) H(7) 2.823 7_665
Cl(4) H(8) 3.486 7_665
Cl(4) H(8) 3.271 8_464
O(1) H(1) 3.374 3_775
O(2) H(4) 3.259 7_675
O(2) H(5) 3.575 7_675
O(3) H(7) 3.252 7_665
C(2) H(1) 3.435 3_775
C(3) H(5) 3.581 2_755
C(4) H(4) 3.415 2_755
C(4) H(9) 3.380 3_775
C(5) H(4) 3.597 2_755
C(5) H(9) 3.565 3_775
C(8) H(4) 3.243 7_675
C(9) H(4) 3.027 7_675
C(10) H(1) 3.337 2_755
C(11) H(1) 3.505 2_755
C(11) H(7) 3.168 7_665
C(12) H(7) 3.342 7_665
C(15) H(6) 3.200 7_665
C(16) H(6) 3.394 7_665
C(16) H(7) 3.449 2_755
C(17) H(2) 3.178 3_775
C(17) H(7) 3.588 2_755
C(18) H(1) 3.458 3_775
C(18) H(2) 3.418 3_775
H(1) Ga(1) 3.424 3_775
H(1) Cl(2) 3.002 3_775
H(1) Cl(3) 2.853 3_775
H(1) O(1) 3.374 3_775
H(1) C(2) 3.435 3_775
H(1) C(10) 3.337 2_755
H(1) C(11) 3.505 2_755
H(1) C(18) 3.458 3_775
H(1) H(5) 3.380 2_755
H(2) Cl(1) 3.102 8_575
H(2) Cl(2) 3.544 8_575
H(2) Cl(3) 3.411 3_775
H(2) C(17) 3.178 3_775
H(2) C(18) 3.418 3_775
H(2) H(4) 3.483 2_755
H(2) H(9) 3.222 3_775
H(3) Cl(1) 3.325 8_575
H(3) Cl(4) 3.078 8_575
H(3) H(5) 3.529 7_675
H(3) H(9) 3.541 3_775
H(4) Ga(1) 3.533 7_675
H(4) Cl(2) 2.879 7_675
H(4) Cl(4) 2.968 7_675
H(4) O(2) 3.259 7_675
H(4) C(4) 3.415 2_755
H(4) C(5) 3.597 2_755
H(4) C(8) 3.243 7_675
H(4) C(9) 3.027 7_675
H(4) H(2) 3.483 2_755
H(4) H(4) 2.818 7_675
H(5) Cl(1) 2.993 4_575
H(5) Cl(2) 3.312 7_675
H(5) O(2) 3.575 7_675
H(5) C(3) 3.581 2_755
H(5) H(1) 3.380 2_755
H(5) H(3) 3.529 7_675
H(6) Cl(1) 2.998 4_575
H(6) C(15) 3.200 7_665
H(6) C(16) 3.394 7_665
H(6) H(7) 2.919 7_665
H(6) H(8) 3.253 7_665
H(7) Cl(3) 3.152 7_665
H(7) Cl(4) 2.823 7_665
H(7) O(3) 3.252 7_665
H(7) C(11) 3.168 7_665
H(7) C(12) 3.342 7_665
H(7) C(16) 3.449 2_755
H(7) C(17) 3.588 2_755
H(7) H(6) 2.919 7_665
H(7) H(8) 3.525 2_755
H(8) Cl(1) 3.271 6_644
H(8) Cl(1) 3.377 8_565
H(8) Cl(4) 3.486 7_665
H(8) Cl(4) 3.271 8_565
H(8) H(6) 3.253 7_665
H(8) H(7) 3.525 2_755
H(9) Cl(1) 3.084 8_565
H(9) Cl(3) 3.332 8_565
H(9) C(4) 3.380 3_775
H(9) C(5) 3.565 3_775
H(9) H(2) 3.222 3_775
H(9) H(3) 3.541 3_775

loop_
_geom_torsion_atom_site_label_1
_geom_torsion_atom_site_label_2
_geom_torsion_atom_site_label_3
_geom_torsion_atom_site_label_4
_geom_torsion
C(2) O(1) C(18) C(13) -2.3(3)
C(2) O(1) C(18) C(17) 177.1(2)
C(18) O(1) C(2) C(1) 2.1(3)
C(18) O(1) C(2) C(3) -177.8(2)
C(6) O(2) C(8) C(7) -0.7(3)
C(6) O(2) C(8) C(9) 179.5(2)
C(8) O(2) C(6) C(1) -0.6(3)
C(8) O(2) C(6) C(5) 179.2(2)
C(12) O(3) C(14) C(13) 0.8(3)
C(12) O(3) C(14) C(15) -178.3(2)
C(14) O(3) C(12) C(7) 0.4(3)
C(14) O(3) C(12) C(11) -179.0(2)
C(1) N(1) C(7) C(8) -1.2(3)
C(1) N(1) C(7) C(12) 179.7(2)
C(7) N(1) C(1) C(2) -179.0(2)
C(7) N(1) C(1) C(6) -0.0(3)
C(1) N(1) C(13) C(14) -178.5(2)
C(1) N(1) C(13) C(18) 0.5(3)
C(13) N(1) C(1) C(2) -0.7(3)
C(13) N(1) C(1) C(6) 178.3(2)
C(7) N(1) C(13) C(14) -0.2(3)
C(7) N(1) C(13) C(18) 178.7(2)
C(13) N(1) C(7) C(8) -179.5(2)
C(13) N(1) C(7) C(12) 1.4(3)
N(1) C(1) C(2) O(1) -0.6(3)
N(1) C(1) C(2) C(3) 179.3(2)
N(1) C(1) C(6) O(2) 0.9(3)
N(1) C(1) C(6) C(5) -178.8(2)
C(2) C(1) C(6) O(2) 179.9(2)
C(2) C(1) C(6) C(5) 0.1(2)
C(6) C(1) C(2) O(1) -179.5(2)
C(6) C(1) C(2) C(3) 0.3(3)
O(1) C(2) C(3) C(4) 179.6(2)
C(1) C(2) C(3) C(4) -0.3(3)
C(2) C(3) C(4) C(5) -0.2(3)
C(3) C(4) C(5) C(6) 0.7(4)
C(4) C(5) C(6) O(2) 179.6(2)
C(4) C(5) C(6) C(1) -0.6(3)
N(1) C(7) C(8) O(2) 1.6(3)
N(1) C(7) C(8) C(9) -178.6(2)
N(1) C(7) C(12) O(3) -1.5(3)
N(1) C(7) C(12) C(11) 177.9(2)
C(8) C(7) C(12) O(3) 179.4(2)
C(8) C(7) C(12) C(11) -1.2(3)
C(12) C(7) C(8) O(2) -179.3(2)
C(12) C(7) C(8) C(9) 0.5(3)
O(2) C(8) C(9) C(10) -179.8(2)
C(7) C(8) C(9) C(10) 0.4(3)
C(8) C(9) C(10) C(11) -0.7(4)
C(9) C(10) C(11) C(12) -0.0(3)
C(10) C(11) C(12) O(3) -179.6(2)
C(10) C(11) C(12) C(7) 0.9(3)
N(1) C(13) C(14) O(3) -0.9(3)
N(1) C(13) C(14) C(15) 178.2(2)
N(1) C(13) C(18) O(1) 1.1(3)
N(1) C(13) C(18) C(17) -178.4(2)
C(14) C(13) C(18) O(1) -180.0(2)
C(14) C(13) C(18) C(17) 0.6(3)
C(18) C(13) C(14) O(3) -179.8(2)
C(18) C(13) C(14) C(15) -0.7(3)
O(3) C(14) C(15) C(16) 179.6(2)
C(13) C(14) C(15) C(16) 0.5(3)
C(14) C(15) C(16) C(17) -0.1(3)
C(15) C(16) C(17) C(18) -0.0(3)
C(16) C(17) C(18) O(1) -179.6(2)
C(16) C(17) C(18) C(13) -0.2(3)
